data_1563395
loop_
_publ_author_name
'Wang, Li-Xia'
'Zhao, Liang'
'Wang, De-Xian'
'Wang, Mei-Xiang'

_publ_section_title
;
 Synthesis and structural characterization of different topological
 coordination polymers based on tunable Cu4Br4&#x2212;mIm secondary
 building units and macrocyclic azacalixaromatics
;
_journal_issue 12
_journal_name_full 'Journal of Solid State Chemistry'
_journal_page_first 3010
_journal_page_last 3016
_journal_paper_doi 10.1016/j.jssc.2010.10.011
_journal_volume 183
_journal_year 2010
_chemical_formula_moiety 'C20 H20 Br4 Cu4 N12'
_chemical_formula_sum 'C20 H20 Br4 Cu4 N12'
_chemical_formula_weight 1002.28
_space_group_IT_number 82
_space_group_name_Hall 'I -4'
_space_group_name_H-M_alt 'I -4'
_symmetry_cell_setting tetragonal
_symmetry_space_group_name_H-M 'I -4'
_atom_sites_solution_hydrogens geom
_atom_sites_solution_primary direct
_atom_sites_solution_secondary difmap
_audit_creation_method SHELXL-97
_cell_angle_alpha 90.00
_cell_angle_beta 90.00
_cell_angle_gamma 90.00
_cell_formula_units_Z 2
_cell_length_a 13.2978(19)
_cell_length_b 13.2978(19)
_cell_length_c 9.944(2)
_cell_measurement_reflns_used 657
_cell_measurement_temperature 173(2)
_cell_measurement_theta_max 27.48
_cell_measurement_theta_min 2.17
_cell_volume 1758.4(5)
_computing_cell_refinement 'CrystalClear (Rigaku Inc., 2008)'
_computing_data_collection 'CrystalClear (Rigaku Inc., 2008)'
_computing_data_reduction 'CrystalClear (Rigaku Inc., 2008)'
_computing_molecular_graphics 'XP in Siemens SHELXTL (Sheldrick, 1994)'
_computing_publication_material 'SHELX97 (Sheldrick, 1997)'
_computing_structure_refinement 'SHELXL-97 (Sheldrick, 1997)'
_computing_structure_solution 'SHELXS-97 (Sheldrick, 1990)'
_diffrn_ambient_temperature 173(2)
_diffrn_measured_fraction_theta_full 1.000
_diffrn_measured_fraction_theta_max 1.000
_diffrn_measurement_device_type 'Saturn724+ CCD'
_diffrn_measurement_method '\w scans at fixed \c = 45\%'
_diffrn_radiation_monochromator graphite
_diffrn_radiation_source 'sealed tube'
_diffrn_radiation_type MoK\a
_diffrn_radiation_wavelength 0.71073
_diffrn_reflns_av_R_equivalents 0.0403
_diffrn_reflns_av_sigmaI/netI 0.0320
_diffrn_reflns_limit_h_max 17
_diffrn_reflns_limit_h_min -17
_diffrn_reflns_limit_k_max 14
_diffrn_reflns_limit_k_min -17
_diffrn_reflns_limit_l_max 8
_diffrn_reflns_limit_l_min -12
_diffrn_reflns_number 7174
_diffrn_reflns_theta_full 27.47
_diffrn_reflns_theta_max 27.47
_diffrn_reflns_theta_min 2.17
_exptl_absorpt_coefficient_mu 6.960
_exptl_absorpt_correction_T_max 0.2859
_exptl_absorpt_correction_T_min 0.2648
_exptl_absorpt_correction_type numerical
_exptl_absorpt_process_details 'CrystalClear (Rigaku Inc., 2008)'
_exptl_crystal_colour 'light green'
_exptl_crystal_density_diffrn 1.893
_exptl_crystal_density_method 'not measured'
_exptl_crystal_description tetrahedron
_exptl_crystal_F_000 960
_exptl_crystal_size_max 0.26
_exptl_crystal_size_mid 0.25
_exptl_crystal_size_min 0.24
_refine_diff_density_max 0.509
_refine_diff_density_min -0.981
_refine_diff_density_rms 0.212
_refine_ls_abs_structure_details 'Flack H D (1983), Acta Cryst. A39, 876-881'
_refine_ls_abs_structure_Flack 0.07(2)
_refine_ls_extinction_method none
_refine_ls_goodness_of_fit_ref 1.182
_refine_ls_hydrogen_treatment constr
_refine_ls_matrix_type full
_refine_ls_number_parameters 92
_refine_ls_number_reflns 2024
_refine_ls_number_restraints 0
_refine_ls_restrained_S_all 1.182
_refine_ls_R_factor_all 0.0353
_refine_ls_R_factor_gt 0.0341
_refine_ls_shift/su_max 0.001
_refine_ls_shift/su_mean 0.000
_refine_ls_structure_factor_coef Fsqd
_refine_ls_weighting_details 'calc w=1/[\s^2^(Fo^2^)+(0.0628P)^2^+1.8103P] where P=(Fo^2^+2Fc^2^)/3'
_refine_ls_weighting_scheme calc
_refine_ls_wR_factor_gt 0.1054
_refine_ls_wR_factor_ref 0.1062
_reflns_number_gt 1961
_reflns_number_total 2024
_reflns_threshold_expression >2sigma(I)
_cod_data_source_file JSSC-2010-183-3010.cif
_cod_data_source_block Complex1
_cod_original_sg_symbol_H-M I-4
_cod_database_code 1563395

loop_
_symmetry_equiv_pos_as_xyz
'x, y, z'
'-x, -y, z'
'y, -x, -z'
'-y, x, -z'
'x+1/2, y+1/2, z+1/2'
'-x+1/2, -y+1/2, z+1/2'
'y+1/2, -x+1/2, -z+1/2'
'-y+1/2, x+1/2, -z+1/2'

loop_
_atom_site_label
_atom_site_type_symbol
_atom_site_fract_x
_atom_site_fract_y
_atom_site_fract_z
_atom_site_U_iso_or_equiv
_atom_site_adp_type
_atom_site_occupancy
_atom_site_symmetry_multiplicity
_atom_site_calc_flag
_atom_site_refinement_flags
_atom_site_disorder_assembly
_atom_site_disorder_group
Cu1 Cu -0.39995(5) 0.45375(5) 0.09502(8) 0.0339(2) Uani 1 1 d . . .
Br1 Br -0.43892(4) 0.62958(3) 0.16390(5) 0.02784(16) Uani 1 1 d . . .
N1 N -0.2723(3) 0.3817(3) 0.1502(5) 0.0267(9) Uani 1 1 d . . .
N2 N -0.1468(3) 0.2644(3) 0.0741(5) 0.0268(9) Uani 1 1 d . . .
N3 N 0.0101(3) 0.2582(3) 0.1651(5) 0.0224(8) Uani 1 1 d . . .
C1 C -0.2061(4) 0.4126(3) 0.2461(5) 0.0208(9) Uani 1 1 d . . .
C2 C -0.2384(4) 0.3067(4) 0.0749(6) 0.0317(12) Uani 1 1 d . . .
H2A H -0.2854 0.2792 0.0130 0.038 Uiso 1 1 calc R . .
C3 C -0.0823(3) 0.2997(3) 0.1678(5) 0.0226(9) Uani 1 1 d . . .
C4 C -0.1105(3) 0.3752(3) 0.2588(5) 0.0187(9) Uani 1 1 d . . .
H4A H -0.0656 0.3992 0.3259 0.022 Uiso 1 1 calc R . .
C5 C 0.0351(4) 0.1745(4) 0.0776(6) 0.0282(11) Uani 1 1 d . . .
H5A H -0.0097 0.1178 0.0969 0.042 Uiso 1 1 calc R . .
H5B H 0.1050 0.1543 0.0932 0.042 Uiso 1 1 calc R . .
H5C H 0.0269 0.1950 -0.0164 0.042 Uiso 1 1 calc R . .

loop_
_atom_site_aniso_label
_atom_site_aniso_U_11
_atom_site_aniso_U_22
_atom_site_aniso_U_33
_atom_site_aniso_U_23
_atom_site_aniso_U_13
_atom_site_aniso_U_12
Cu1 0.0214(3) 0.0321(4) 0.0483(4) -0.0043(3) -0.0056(3) 0.0065(3)
Br1 0.0248(3) 0.0219(2) 0.0369(3) -0.00175(19) -0.0010(2) -0.00060(18)
N1 0.0155(18) 0.0212(19) 0.044(2) -0.0076(18) -0.0077(18) 0.0022(14)
N2 0.023(2) 0.0173(19) 0.040(3) -0.0050(18) -0.0070(18) 0.0030(15)
N3 0.0218(18) 0.0134(16) 0.032(2) -0.0038(17) -0.0068(17) -0.0011(14)
C1 0.019(2) 0.016(2) 0.027(2) -0.0038(18) -0.0001(17) -0.0010(16)
C2 0.027(3) 0.022(3) 0.046(3) -0.007(2) -0.013(2) 0.001(2)
C3 0.019(2) 0.0163(19) 0.032(2) -0.0004(19) -0.005(2) 0.0006(16)
C4 0.016(2) 0.018(2) 0.022(2) -0.0031(17) -0.0022(17) 0.0001(16)
C5 0.024(2) 0.023(2) 0.037(3) -0.013(2) 0.003(2) 0.0006(18)

loop_
_atom_type_symbol
_atom_type_description
_atom_type_scat_dispersion_real
_atom_type_scat_dispersion_imag
_atom_type_scat_source
C C 0.0033 0.0016 'International Tables Vol C Tables 4.2.6.8 and 6.1.1.4'
H H 0.0000 0.0000 'International Tables Vol C Tables 4.2.6.8 and 6.1.1.4'
N N 0.0061 0.0033 'International Tables Vol C Tables 4.2.6.8 and 6.1.1.4'
Cu Cu 0.3201 1.2651 'International Tables Vol C Tables 4.2.6.8 and 6.1.1.4'
Br Br -0.2901 2.4595 'International Tables Vol C Tables 4.2.6.8 and 6.1.1.4'

loop_
_geom_angle_atom_site_label_1
_geom_angle_atom_site_label_2
_geom_angle_atom_site_label_3
_geom_angle
_geom_angle_site_symmetry_1
_geom_angle_site_symmetry_3
N1 Cu1 Br1 122.96(12) . .
N1 Cu1 Br1 115.68(13) . 2_465
Br1 Cu1 Br1 99.32(3) . 2_465
N1 Cu1 Br1 96.04(14) . 3_455
Br1 Cu1 Br1 111.91(3) . 3_455
Br1 Cu1 Br1 111.37(3) 2_465 3_455
N1 Cu1 Cu1 130.03(12) . 3_455
Br1 Cu1 Cu1 106.28(2) . 3_455
Br1 Cu1 Cu1 58.58(2) 2_465 3_455
Br1 Cu1 Cu1 54.61(3) 3_455 3_455
N1 Cu1 Cu1 136.42(14) . 4_565
Br1 Cu1 Cu1 58.74(2) . 4_565
Br1 Cu1 Cu1 105.82(2) 2_465 4_565
Br1 Cu1 Cu1 55.01(3) 3_455 4_565
Cu1 Cu1 Cu1 63.01(3) 3_455 4_565
N1 Cu1 Cu1 163.63(14) . 2_465
Br1 Cu1 Cu1 54.36(2) . 2_465
Br1 Cu1 Cu1 53.83(2) 2_465 2_465
Br1 Cu1 Cu1 99.679(18) 3_455 2_465
Cu1 Cu1 Cu1 58.497(15) 3_455 2_465
Cu1 Cu1 Cu1 58.497(15) 4_565 2_465
Cu1 Br1 Cu1 71.81(3) . 2_465
Cu1 Br1 Cu1 66.64(3) . 4_565
Cu1 Br1 Cu1 66.41(3) 2_465 4_565
C2 N1 C1 113.8(4) . .
C2 N1 Cu1 119.2(4) . .
C1 N1 Cu1 126.1(3) . .
C2 N2 C3 115.3(4) . .
C3 N3 C1 120.3(4) . 8
C3 N3 C5 122.4(4) . .
C1 N3 C5 117.3(4) 8 .
N1 C1 C4 123.7(4) . .
N1 C1 N3 115.6(4) . 7_455
C4 C1 N3 120.7(4) . 7_455
N1 C2 N2 128.8(5) . .
N1 C2 H2A 115.6 . .
N2 C2 H2A 115.6 . .
N3 C3 N2 115.0(4) . .
N3 C3 C4 123.4(4) . .
N2 C3 C4 121.5(4) . .
C1 C4 C3 116.7(4) . .
C1 C4 H4A 121.7 . .
C3 C4 H4A 121.7 . .
N3 C5 H5A 109.5 . .
N3 C5 H5B 109.5 . .
H5A C5 H5B 109.5 . .
N3 C5 H5C 109.5 . .
H5A C5 H5C 109.5 . .
H5B C5 H5C 109.5 . .

loop_
_geom_bond_atom_site_label_1
_geom_bond_atom_site_label_2
_geom_bond_distance
_geom_bond_site_symmetry_2
Cu1 N1 2.025(4) .
Cu1 Br1 2.4909(9) .
Cu1 Br1 2.5076(9) 2_465
Cu1 Br1 2.6119(11) 3_455
Cu1 Cu1 2.8050(12) 3_455
Cu1 Cu1 2.8050(12) 4_565
Cu1 Cu1 2.9315(13) 2_465
Br1 Cu1 2.5076(9) 2_465
Br1 Cu1 2.6119(11) 4_565
N1 C2 1.326(7) .
N1 C1 1.362(6) .
N2 C2 1.341(7) .
N2 C3 1.352(6) .
N3 C3 1.346(6) .
N3 C1 1.436(6) 8
N3 C5 1.451(6) .
C1 C4 1.371(6) .
C1 N3 1.436(6) 7_455
C2 H2A 0.9500 .
C3 C4 1.403(6) .
C4 H4A 0.9500 .
C5 H5A 0.9800 .
C5 H5B 0.9800 .
C5 H5C 0.9800 .

loop_
_geom_torsion_atom_site_label_1
_geom_torsion_atom_site_label_2
_geom_torsion_atom_site_label_3
_geom_torsion_atom_site_label_4
_geom_torsion
_geom_torsion_site_symmetry_1
_geom_torsion_site_symmetry_2
_geom_torsion_site_symmetry_3
_geom_torsion_site_symmetry_4
N1 Cu1 Br1 Cu1 -160.42(17) . . . 2_465
Br1 Cu1 Br1 Cu1 -31.39(4) 2_465 . . 2_465
Br1 Cu1 Br1 Cu1 86.25(3) 3_455 . . 2_465
Cu1 Cu1 Br1 Cu1 28.44(4) 3_455 . . 2_465
Cu1 Cu1 Br1 Cu1 71.52(2) 4_565 . . 2_465
N1 Cu1 Br1 Cu1 128.06(17) . . . 4_565
Br1 Cu1 Br1 Cu1 -102.92(3) 2_465 . . 4_565
Br1 Cu1 Br1 Cu1 14.73(3) 3_455 . . 4_565
Cu1 Cu1 Br1 Cu1 -43.08(3) 3_455 . . 4_565
Cu1 Cu1 Br1 Cu1 -71.52(2) 2_465 . . 4_565
Br1 Cu1 N1 C2 -155.5(4) . . . .
Br1 Cu1 N1 C2 82.8(4) 2_465 . . .
Br1 Cu1 N1 C2 -34.5(4) 3_455 . . .
Cu1 Cu1 N1 C2 13.3(5) 3_455 . . .
Cu1 Cu1 N1 C2 -78.0(4) 4_565 . . .
Cu1 Cu1 N1 C2 129.4(5) 2_465 . . .
Br1 Cu1 N1 C1 12.5(5) . . . .
Br1 Cu1 N1 C1 -109.2(4) 2_465 . . .
Br1 Cu1 N1 C1 133.6(4) 3_455 . . .
Cu1 Cu1 N1 C1 -178.6(3) 3_455 . . .
Cu1 Cu1 N1 C1 90.1(5) 4_565 . . .
Cu1 Cu1 N1 C1 -62.6(7) 2_465 . . .
C2 N1 C1 C4 4.3(7) . . . .
Cu1 N1 C1 C4 -164.3(4) . . . .
C2 N1 C1 N3 -176.6(5) . . . 7_455
Cu1 N1 C1 N3 14.8(6) . . . 7_455
C1 N1 C2 N2 -5.9(9) . . . .
Cu1 N1 C2 N2 163.5(5) . . . .
C3 N2 C2 N1 3.9(9) . . . .
C1 N3 C3 N2 176.0(4) 8 . . .
C5 N3 C3 N2 -6.2(7) . . . .
C1 N3 C3 C4 -3.0(7) 8 . . .
C5 N3 C3 C4 174.8(5) . . . .
C2 N2 C3 N3 -178.9(5) . . . .
C2 N2 C3 C4 0.1(7) . . . .
N1 C1 C4 C3 -1.1(7) . . . .
N3 C1 C4 C3 179.9(4) 7_455 . . .
N3 C3 C4 C1 177.7(5) . . . .
N2 C3 C4 C1 -1.2(7) . . . .

loop_
_platon_squeeze_void_nr
_platon_squeeze_void_average_x
_platon_squeeze_void_average_y
_platon_squeeze_void_average_z
_platon_squeeze_void_volume
_platon_squeeze_void_count_electrons
_platon_squeeze_void_content
1 0.500 0.000 0.250 238 214 ' '
2 0.000 0.500 0.750 238 214 ' '
